data_7046669
loop_
_publ_author_name
'Milocco, Francesca'
'Demeshko, Serhiy'
'Meyer, Franc'
'Otten, Edwin'

_publ_section_title
;
 Ferrate(ii) complexes with redox-active formazanate ligands.
;
_journal_issue 26
_journal_name_full 'Dalton transactions (Cambridge, England : 2003)'
_journal_page_first 8817
_journal_page_last 8823
_journal_paper_doi 10.1039/c8dt01597j
_journal_volume 47
_journal_year 2018
_chemical_formula_sum 'C36 H53 Cl2 Fe N5'
_chemical_formula_weight 682.58
_space_group_crystal_system orthorhombic
_space_group_IT_number 19
_space_group_name_Hall 'P 2ac 2ab'
_space_group_name_H-M_alt 'P 21 21 21'
_symmetry_space_group_name_Hall 'P 2ac 2ab'
_symmetry_space_group_name_H-M 'P 21 21 21'
_atom_sites_solution_hydrogens geom
_audit_creation_method SHELXL-2018/1
_audit_update_record
;
2018-04-05 deposited with the CCDC.
2018-06-13 downloaded from the CCDC.
;
_cell_angle_alpha 90
_cell_angle_beta 90
_cell_angle_gamma 90
_cell_formula_units_Z 4
_cell_length_a 9.1098(5)
_cell_length_b 16.4746(8)
_cell_length_c 23.8401(13)
_cell_measurement_reflns_used 9426
_cell_measurement_temperature 100(2)
_cell_measurement_theta_max 27.14
_cell_measurement_theta_min 3.01
_cell_volume 3577.9(3)
_computing_structure_refinement 'SHELXL-2018/1 (Sheldrick, 2018)'
_computing_structure_solution 'SHELXT 2014/5 (Sheldrick, 2014)'
_diffrn_ambient_temperature 100(2)
_diffrn_measured_fraction_theta_full 0.997
_diffrn_measured_fraction_theta_max 0.996
_diffrn_measurement_device_type 'Bruker APEX-II CCD'
_diffrn_measurement_method '\f and \w scans'
_diffrn_radiation_type MoK\a
_diffrn_radiation_wavelength 0.71073
_diffrn_reflns_av_R_equivalents 0.0403
_diffrn_reflns_av_unetI/netI 0.0272
_diffrn_reflns_Laue_measured_fraction_full 0.997
_diffrn_reflns_Laue_measured_fraction_max 0.996
_diffrn_reflns_limit_h_max 11
_diffrn_reflns_limit_h_min -11
_diffrn_reflns_limit_k_max 21
_diffrn_reflns_limit_k_min -19
_diffrn_reflns_limit_l_max 30
_diffrn_reflns_limit_l_min -30
_diffrn_reflns_number 52566
_diffrn_reflns_point_group_measured_fraction_full 0.998
_diffrn_reflns_point_group_measured_fraction_max 0.995
_diffrn_reflns_theta_full 25.242
_diffrn_reflns_theta_max 27.167
_diffrn_reflns_theta_min 3.006
_exptl_absorpt_coefficient_mu 0.603
_exptl_absorpt_correction_T_max 0.7455
_exptl_absorpt_correction_T_min 0.5967
_exptl_absorpt_correction_type multi-scan
_exptl_absorpt_process_details SADABS
_exptl_crystal_density_diffrn 1.267
_exptl_crystal_description needle
_exptl_crystal_F_000 1456
_exptl_crystal_size_max 0.640
_exptl_crystal_size_mid 0.100
_exptl_crystal_size_min 0.070
_refine_diff_density_max 0.183
_refine_diff_density_min -0.276
_refine_diff_density_rms 0.040
_refine_ls_abs_structure_details
;
 Flack x determined using 3126 quotients [(I+)-(I-)]/[(I+)+(I-)]
 (Parsons, Flack and Wagner, Acta Cryst. B69 (2013) 249-259).
;
_refine_ls_abs_structure_Flack 0.005(4)
_refine_ls_extinction_method none
_refine_ls_goodness_of_fit_ref 1.048
_refine_ls_hydrogen_treatment constr
_refine_ls_matrix_type full
_refine_ls_number_parameters 402
_refine_ls_number_reflns 7904
_refine_ls_number_restraints 0
_refine_ls_restrained_S_all 1.048
_refine_ls_R_factor_all 0.0273
_refine_ls_R_factor_gt 0.0233
_refine_ls_shift/su_max 0.003
_refine_ls_shift/su_mean 0.000
_refine_ls_structure_factor_coef Fsqd
_refine_ls_weighting_details 'w=1/[\s^2^(Fo^2^)+(0.0254P)^2^+0.7065P] where P=(Fo^2^+2Fc^2^)/3'
_refine_ls_weighting_scheme calc
_refine_ls_wR_factor_gt 0.0540
_refine_ls_wR_factor_ref 0.0556
_reflns_Friedel_coverage 0.785
_reflns_Friedel_fraction_full 0.999
_reflns_Friedel_fraction_max 0.995
_reflns_number_gt 7410
_reflns_number_total 7904
_reflns_threshold_expression 'I > 2\s(I)'
_cod_data_source_file c8dt01597j2.cif
_cod_data_source_block mo_molan446_0m_a
_cod_depositor_comments 'Adding full bibliography for 7046668--7046670.cif.'
_cod_database_code 7046669
_shelx_shelxl_version_number 2018/1
_shelx_space_group_comment
;
The symmetry employed for this shelxl refinement is uniquely defined
by the following loop, which should always be used as a source of
symmetry information in preference to the above space-group names.
They are only intended as comments.
;
_shelx_estimated_absorpt_t_min 0.699
_shelx_estimated_absorpt_t_max 0.959

loop_
_space_group_symop_operation_xyz
'x, y, z'
'-x+1/2, -y, z+1/2'
'-x, y+1/2, -z+1/2'
'x+1/2, -y+1/2, -z'

loop_
_atom_site_label
_atom_site_type_symbol
_atom_site_fract_x
_atom_site_fract_y
_atom_site_fract_z
_atom_site_U_iso_or_equiv
_atom_site_adp_type
_atom_site_occupancy
_atom_site_site_symmetry_order
_atom_site_calc_flag
_atom_site_refinement_flags_posn
_atom_site_refinement_flags_adp
Fe1 Fe 0.88384(3) 0.37364(2) 0.64808(2) 0.01411(7) Uani 1 1 d . .
Cl1 Cl 1.09752(6) 0.39409(3) 0.69561(2) 0.02263(12) Uani 1 1 d . .
N1 N 0.70065(18) 0.41112(10) 0.68479(7) 0.0143(3) Uani 1 1 d . .
C1 C 0.6501(2) 0.37549(12) 0.73607(8) 0.0147(4) Uani 1 1 d . .
Cl2 Cl 0.87351(6) 0.23915(3) 0.62415(2) 0.01917(11) Uani 1 1 d . .
N2 N 0.60606(19) 0.46396(10) 0.66447(6) 0.0136(3) Uani 1 1 d . .
C2 C 0.7498(2) 0.33228(13) 0.76872(9) 0.0197(4) Uani 1 1 d . .
H2 H 0.849636 0.328505 0.757524 0.024 Uiso 1 1 calc R U
N3 N 0.73823(18) 0.49606(11) 0.57687(7) 0.0143(3) Uani 1 1 d . .
C3 C 0.7029(3) 0.29463(14) 0.81777(9) 0.0245(5) Uani 1 1 d . .
H3 H 0.770916 0.264803 0.839838 0.029 Uiso 1 1 calc R U
N4 N 0.85327(18) 0.44882(10) 0.58425(7) 0.0144(3) Uani 1 1 d . .
C4 C 0.5583(3) 0.30022(14) 0.83468(10) 0.0264(5) Uani 1 1 d . .
H4 H 0.526938 0.274341 0.868207 0.032 Uiso 1 1 calc R U
N5 N 0.70128(18) 0.64991(10) 0.83676(7) 0.0147(3) Uani 1 1 d . .
C5 C 0.4589(3) 0.34395(14) 0.80235(10) 0.0251(5) Uani 1 1 d . .
H5 H 0.359633 0.348408 0.814204 0.030 Uiso 1 1 calc R U
C6 C 0.5030(2) 0.38096(13) 0.75318(9) 0.0186(4) Uani 1 1 d . .
H6 H 0.434070 0.410005 0.731028 0.022 Uiso 1 1 calc R U
C7 C 0.6283(2) 0.50029(11) 0.61456(7) 0.0136(4) Uani 1 1 d . .
C8 C 0.5057(2) 0.55362(12) 0.59603(8) 0.0138(4) Uani 1 1 d . .
C9 C 0.3611(2) 0.53742(12) 0.61184(8) 0.0159(4) Uani 1 1 d . .
H9 H 0.341257 0.493247 0.636297 0.019 Uiso 1 1 calc R U
C10 C 0.2461(2) 0.58474(13) 0.59243(9) 0.0173(4) Uani 1 1 d . .
H10 H 0.148634 0.572807 0.603946 0.021 Uiso 1 1 calc R U
C11 C 0.2716(2) 0.64957(13) 0.55625(8) 0.0173(4) Uani 1 1 d . .
C12 C 0.4154(2) 0.66597(13) 0.54089(8) 0.0188(4) Uani 1 1 d . .
H12 H 0.434991 0.710387 0.516599 0.023 Uiso 1 1 calc R U
C13 C 0.5312(2) 0.61912(13) 0.56013(8) 0.0173(4) Uani 1 1 d . .
H13 H 0.628654 0.631626 0.548833 0.021 Uiso 1 1 calc R U
C14 C 0.1485(2) 0.70067(15) 0.53293(10) 0.0240(5) Uani 1 1 d . .
H14A H 0.158248 0.704350 0.492072 0.036 Uiso 1 1 calc R U
H14B H 0.153142 0.755219 0.549226 0.036 Uiso 1 1 calc R U
H14C H 0.054060 0.675626 0.542342 0.036 Uiso 1 1 calc R U
C15 C 0.9549(2) 0.45516(13) 0.53860(8) 0.0153(4) Uani 1 1 d . .
C16 C 1.0691(2) 0.39922(14) 0.53546(9) 0.0203(5) Uani 1 1 d . .
H16 H 1.077420 0.357744 0.562961 0.024 Uiso 1 1 calc R U
C17 C 1.1710(2) 0.40394(16) 0.49213(9) 0.0247(5) Uani 1 1 d . .
H17 H 1.248832 0.365670 0.490159 0.030 Uiso 1 1 calc R U
C18 C 1.1595(2) 0.46400(16) 0.45196(9) 0.0260(5) Uani 1 1 d . .
H18 H 1.229387 0.467164 0.422464 0.031 Uiso 1 1 calc R U
C19 C 1.0455(3) 0.51968(15) 0.45485(9) 0.0248(5) Uani 1 1 d . .
H19 H 1.037755 0.560948 0.427175 0.030 Uiso 1 1 calc R U
C20 C 0.9429(2) 0.51575(14) 0.49769(9) 0.0208(5) Uani 1 1 d . .
H20 H 0.864914 0.553948 0.499276 0.025 Uiso 1 1 calc R U
C21 C 0.7873(2) 0.60323(13) 0.88083(8) 0.0170(4) Uani 1 1 d . .
H21A H 0.720917 0.592256 0.912807 0.020 Uiso 1 1 calc R U
H21B H 0.866836 0.638885 0.894781 0.020 Uiso 1 1 calc R U
C22 C 0.8558(2) 0.52316(13) 0.86283(8) 0.0192(4) Uani 1 1 d . .
H22A H 0.923002 0.532326 0.830815 0.023 Uiso 1 1 calc R U
H22B H 0.777997 0.485087 0.850645 0.023 Uiso 1 1 calc R U
C23 C 0.9407(2) 0.48676(15) 0.91203(9) 0.0229(5) Uani 1 1 d . .
H23A H 1.011238 0.527422 0.926435 0.028 Uiso 1 1 calc R U
H23B H 0.871260 0.473551 0.942655 0.028 Uiso 1 1 calc R U
C24 C 1.0236(3) 0.41025(14) 0.89516(10) 0.0262(5) Uani 1 1 d . .
H24A H 0.953566 0.368848 0.882690 0.039 Uiso 1 1 calc R U
H24B H 1.078971 0.389749 0.927425 0.039 Uiso 1 1 calc R U
H24C H 1.091510 0.422945 0.864521 0.039 Uiso 1 1 calc R U
C25 C 0.7976(2) 0.66810(13) 0.78539(8) 0.0178(4) Uani 1 1 d . .
H25A H 0.765632 0.720644 0.769359 0.021 Uiso 1 1 calc R U
H25B H 0.899990 0.675032 0.798422 0.021 Uiso 1 1 calc R U
C26 C 0.7973(2) 0.60524(14) 0.73849(9) 0.0205(4) Uani 1 1 d . .
H26A H 0.698531 0.602695 0.721220 0.025 Uiso 1 1 calc R U
H26B H 0.820282 0.551059 0.754151 0.025 Uiso 1 1 calc R U
C27 C 0.9110(2) 0.62753(15) 0.69376(9) 0.0247(5) Uani 1 1 d . .
H27A H 1.008644 0.631830 0.711772 0.030 Uiso 1 1 calc R U
H27B H 0.915987 0.583214 0.665780 0.030 Uiso 1 1 calc R U
C28 C 0.8778(3) 0.70653(16) 0.66365(10) 0.0367(6) Uani 1 1 d . .
H28A H 0.946725 0.713593 0.632460 0.055 Uiso 1 1 calc R U
H28B H 0.888077 0.751923 0.689926 0.055 Uiso 1 1 calc R U
H28C H 0.777239 0.705105 0.649115 0.055 Uiso 1 1 calc R U
C29 C 0.5632(2) 0.60392(12) 0.82114(8) 0.0158(4) Uani 1 1 d . .
H29A H 0.513033 0.586561 0.855973 0.019 Uiso 1 1 calc R U
H29B H 0.591279 0.554361 0.800250 0.019 Uiso 1 1 calc R U
C30 C 0.4553(2) 0.65274(13) 0.78555(9) 0.0180(4) Uani 1 1 d . .
H30A H 0.510169 0.684992 0.757473 0.022 Uiso 1 1 calc R U
H30B H 0.400496 0.690877 0.809866 0.022 Uiso 1 1 calc R U
C31 C 0.3473(2) 0.59665(13) 0.75555(8) 0.0192(4) Uani 1 1 d . .
H31A H 0.283976 0.629667 0.730679 0.023 Uiso 1 1 calc R U
H31B H 0.403147 0.558428 0.731644 0.023 Uiso 1 1 calc R U
C32 C 0.2503(2) 0.54816(14) 0.79539(9) 0.0219(5) Uani 1 1 d . .
H32A H 0.177683 0.517459 0.773718 0.033 Uiso 1 1 calc R U
H32B H 0.199659 0.585353 0.820986 0.033 Uiso 1 1 calc R U
H32C H 0.311132 0.510486 0.817107 0.033 Uiso 1 1 calc R U
C33 C 0.6634(2) 0.73215(13) 0.86194(8) 0.0167(4) Uani 1 1 d . .
H33A H 0.609891 0.764087 0.833306 0.020 Uiso 1 1 calc R U
H33B H 0.756138 0.761140 0.870066 0.020 Uiso 1 1 calc R U
C34 C 0.5714(2) 0.73085(13) 0.91528(8) 0.0176(4) Uani 1 1 d . .
H34A H 0.631891 0.711807 0.947185 0.021 Uiso 1 1 calc R U
H34B H 0.487748 0.693100 0.910703 0.021 Uiso 1 1 calc R U
C35 C 0.5149(3) 0.81628(13) 0.92696(9) 0.0209(5) Uani 1 1 d . .
H35A H 0.451691 0.833744 0.895425 0.025 Uiso 1 1 calc R U
H35B H 0.599361 0.854012 0.928945 0.025 Uiso 1 1 calc R U
C36 C 0.4275(3) 0.82181(15) 0.98158(9) 0.0252(5) Uani 1 1 d . .
H36A H 0.398335 0.878280 0.988115 0.038 Uiso 1 1 calc R U
H36B H 0.488570 0.803008 1.012843 0.038 Uiso 1 1 calc R U
H36C H 0.339709 0.787706 0.978804 0.038 Uiso 1 1 calc R U

loop_
_atom_site_aniso_label
_atom_site_aniso_U_11
_atom_site_aniso_U_22
_atom_site_aniso_U_33
_atom_site_aniso_U_23
_atom_site_aniso_U_13
_atom_site_aniso_U_12
Fe1 0.01293(13) 0.01433(13) 0.01507(12) 0.00035(11) -0.00068(12) 0.00198(12)
Cl1 0.0174(2) 0.0247(3) 0.0257(2) -0.0043(2) -0.0053(2) 0.0004(2)
N1 0.0154(8) 0.0134(8) 0.0139(8) -0.0013(7) -0.0020(6) 0.0008(7)
C1 0.0201(10) 0.0112(9) 0.0127(8) -0.0011(8) 0.0006(7) -0.0017(8)
Cl2 0.0197(2) 0.0151(2) 0.0228(2) -0.00114(18) 0.0006(2) 0.0014(2)
N2 0.0138(8) 0.0133(8) 0.0139(7) -0.0019(6) -0.0015(7) 0.0008(7)
C2 0.0226(11) 0.0194(11) 0.0172(10) 0.0003(8) -0.0030(8) -0.0003(9)
N3 0.0139(8) 0.0141(8) 0.0148(8) -0.0001(7) -0.0005(6) 0.0004(7)
C3 0.0349(13) 0.0214(12) 0.0171(11) 0.0029(9) -0.0072(9) -0.0005(10)
N4 0.0123(8) 0.0155(8) 0.0155(8) -0.0013(6) 0.0003(6) 0.0000(6)
C4 0.0407(14) 0.0193(11) 0.0192(11) 0.0019(9) 0.0036(10) -0.0026(10)
N5 0.0139(8) 0.0166(9) 0.0136(8) -0.0006(6) 0.0010(6) -0.0032(7)
C5 0.0291(12) 0.0204(11) 0.0256(11) 0.0011(9) 0.0099(10) 0.0006(9)
C6 0.0215(10) 0.0147(10) 0.0196(9) 0.0014(8) 0.0036(8) 0.0020(9)
C7 0.0140(9) 0.0126(9) 0.0142(8) -0.0010(7) 0.0002(8) -0.0012(8)
C8 0.0168(10) 0.0139(10) 0.0109(9) -0.0014(7) -0.0003(7) 0.0006(8)
C9 0.0189(11) 0.0158(9) 0.0131(9) 0.0001(7) 0.0006(8) -0.0014(8)
C10 0.0146(10) 0.0207(11) 0.0168(10) -0.0028(8) 0.0008(8) 0.0010(9)
C11 0.0200(10) 0.0170(10) 0.0149(9) -0.0028(8) -0.0023(8) 0.0045(8)
C12 0.0244(12) 0.0154(10) 0.0165(9) 0.0030(8) 0.0016(8) 0.0013(9)
C13 0.0169(10) 0.0168(10) 0.0183(9) -0.0002(9) 0.0023(8) -0.0009(9)
C14 0.0210(12) 0.0265(12) 0.0244(11) 0.0018(9) -0.0029(9) 0.0079(9)
C15 0.0134(9) 0.0206(11) 0.0118(9) -0.0031(8) -0.0001(7) -0.0036(8)
C16 0.0168(10) 0.0249(12) 0.0192(10) -0.0015(9) -0.0003(8) 0.0019(8)
C17 0.0161(10) 0.0360(13) 0.0218(11) -0.0073(10) 0.0022(9) 0.0021(9)
C18 0.0176(11) 0.0435(15) 0.0169(10) -0.0036(10) 0.0029(8) -0.0082(10)
C19 0.0238(12) 0.0329(13) 0.0177(10) 0.0046(9) 0.0014(9) -0.0065(10)
C20 0.0167(10) 0.0243(12) 0.0213(10) 0.0026(9) -0.0004(8) -0.0005(9)
C21 0.0148(9) 0.0184(11) 0.0178(9) 0.0004(8) -0.0026(8) -0.0019(8)
C22 0.0174(11) 0.0195(10) 0.0208(10) 0.0006(8) -0.0017(8) 0.0005(8)
C23 0.0179(10) 0.0279(12) 0.0230(11) 0.0016(9) -0.0009(8) 0.0021(9)
C24 0.0257(12) 0.0213(11) 0.0314(12) 0.0043(10) -0.0014(10) 0.0023(10)
C25 0.0180(11) 0.0200(11) 0.0154(10) 0.0010(8) 0.0040(8) -0.0056(8)
C26 0.0218(11) 0.0216(11) 0.0181(10) -0.0018(9) 0.0012(8) -0.0038(9)
C27 0.0220(11) 0.0309(12) 0.0213(10) -0.0056(10) 0.0039(8) -0.0010(10)
C28 0.0472(16) 0.0349(14) 0.0281(12) 0.0018(10) 0.0161(12) -0.0032(13)
C29 0.0140(9) 0.0153(10) 0.0182(9) -0.0002(8) -0.0003(7) -0.0046(8)
C30 0.0170(10) 0.0177(10) 0.0193(10) 0.0010(8) -0.0023(8) -0.0028(8)
C31 0.0182(10) 0.0210(11) 0.0183(10) -0.0008(8) -0.0045(8) -0.0004(8)
C32 0.0191(11) 0.0222(12) 0.0244(11) -0.0056(9) -0.0005(9) -0.0043(9)
C33 0.0210(10) 0.0136(10) 0.0154(10) -0.0022(8) -0.0012(8) -0.0030(8)
C34 0.0199(10) 0.0163(10) 0.0166(9) 0.0017(8) 0.0017(8) -0.0003(8)
C35 0.0280(12) 0.0184(11) 0.0163(10) -0.0013(8) -0.0032(9) 0.0033(9)
C36 0.0322(13) 0.0253(12) 0.0181(11) -0.0028(9) -0.0008(9) 0.0084(10)

loop_
_atom_type_symbol
_atom_type_description
_atom_type_scat_dispersion_real
_atom_type_scat_dispersion_imag
_atom_type_scat_source
C C 0.0033 0.0016 'International Tables Vol C Tables 4.2.6.8 and 6.1.1.4'
H H 0.0000 0.0000 'International Tables Vol C Tables 4.2.6.8 and 6.1.1.4'
N N 0.0061 0.0033 'International Tables Vol C Tables 4.2.6.8 and 6.1.1.4'
Cl Cl 0.1484 0.1585 'International Tables Vol C Tables 4.2.6.8 and 6.1.1.4'
Fe Fe 0.3463 0.8444 'International Tables Vol C Tables 4.2.6.8 and 6.1.1.4'

loop_
_geom_angle_atom_site_label_1
_geom_angle_atom_site_label_2
_geom_angle_atom_site_label_3
_geom_angle
N4 Fe1 N1 91.49(7)
N4 Fe1 Cl1 114.19(5)
N1 Fe1 Cl1 116.98(5)
N4 Fe1 Cl2 114.06(5)
N1 Fe1 Cl2 112.13(5)
Cl1 Fe1 Cl2 107.59(2)
N2 N1 C1 111.98(16)
N2 N1 Fe1 126.45(13)
C1 N1 Fe1 121.32(13)
C2 C1 C6 119.55(19)
C2 C1 N1 118.48(18)
C6 C1 N1 121.94(18)
N1 N2 C7 121.35(17)
C3 C2 C1 119.8(2)
C3 C2 H2 120.1
C1 C2 H2 120.1
N4 N3 C7 122.20(17)
C4 C3 C2 120.6(2)
C4 C3 H3 119.7
C2 C3 H3 119.7
N3 N4 C15 111.69(16)
N3 N4 Fe1 125.72(13)
C15 N4 Fe1 122.55(13)
C3 C4 C5 119.6(2)
C3 C4 H4 120.2
C5 C4 H4 120.2
C29 N5 C21 110.20(15)
C29 N5 C33 110.72(15)
C21 N5 C33 107.16(15)
C29 N5 C25 112.07(15)
C21 N5 C25 110.81(16)
C33 N5 C25 105.70(15)
C6 C5 C4 120.6(2)
C6 C5 H5 119.7
C4 C5 H5 119.7
C5 C6 C1 119.8(2)
C5 C6 H6 120.1
C1 C6 H6 120.1
N2 C7 N3 132.65(18)
N2 C7 C8 114.33(17)
N3 C7 C8 112.98(16)
C9 C8 C13 118.05(19)
C9 C8 C7 121.01(17)
C13 C8 C7 120.88(18)
C10 C9 C8 121.06(18)
C10 C9 H9 119.5
C8 C9 H9 119.5
C9 C10 C11 120.81(19)
C9 C10 H10 119.6
C11 C10 H10 119.6
C12 C11 C10 118.08(19)
C12 C11 C14 119.76(19)
C10 C11 C14 122.2(2)
C13 C12 C11 121.56(19)
C13 C12 H12 119.2
C11 C12 H12 119.2
C12 C13 C8 120.43(19)
C12 C13 H13 119.8
C8 C13 H13 119.8
C11 C14 H14A 109.5
C11 C14 H14B 109.5
H14A C14 H14B 109.5
C11 C14 H14C 109.5
H14A C14 H14C 109.5
H14B C14 H14C 109.5
C16 C15 C20 119.54(19)
C16 C15 N4 118.40(18)
C20 C15 N4 122.06(18)
C17 C16 C15 120.1(2)
C17 C16 H16 119.9
C15 C16 H16 119.9
C18 C17 C16 120.3(2)
C18 C17 H17 119.9
C16 C17 H17 119.9
C17 C18 C19 119.7(2)
C17 C18 H18 120.1
C19 C18 H18 120.1
C20 C19 C18 120.7(2)
C20 C19 H19 119.7
C18 C19 H19 119.7
C19 C20 C15 119.6(2)
C19 C20 H20 120.2
C15 C20 H20 120.2
N5 C21 C22 117.09(16)
N5 C21 H21A 108.0
C22 C21 H21A 108.0
N5 C21 H21B 108.0
C22 C21 H21B 108.0
H21A C21 H21B 107.3
C21 C22 C23 109.35(17)
C21 C22 H22A 109.8
C23 C22 H22A 109.8
C21 C22 H22B 109.8
C23 C22 H22B 109.8
H22A C22 H22B 108.3
C24 C23 C22 111.91(18)
C24 C23 H23A 109.2
C22 C23 H23A 109.2
C24 C23 H23B 109.2
C22 C23 H23B 109.2
H23A C23 H23B 107.9
C23 C24 H24A 109.5
C23 C24 H24B 109.5
H24A C24 H24B 109.5
C23 C24 H24C 109.5
H24A C24 H24C 109.5
H24B C24 H24C 109.5
C26 C25 N5 116.83(17)
C26 C25 H25A 108.1
N5 C25 H25A 108.1
C26 C25 H25B 108.1
N5 C25 H25B 108.1
H25A C25 H25B 107.3
C25 C26 C27 110.27(18)
C25 C26 H26A 109.6
C27 C26 H26A 109.6
C25 C26 H26B 109.6
C27 C26 H26B 109.6
H26A C26 H26B 108.1
C28 C27 C26 113.6(2)
C28 C27 H27A 108.8
C26 C27 H27A 108.8
C28 C27 H27B 108.8
C26 C27 H27B 108.8
H27A C27 H27B 107.7
C27 C28 H28A 109.5
C27 C28 H28B 109.5
H28A C28 H28B 109.5
C27 C28 H28C 109.5
H28A C28 H28C 109.5
H28B C28 H28C 109.5
N5 C29 C30 114.05(16)
N5 C29 H29A 108.7
C30 C29 H29A 108.7
N5 C29 H29B 108.7
C30 C29 H29B 108.7
H29A C29 H29B 107.6
C29 C30 C31 110.85(18)
C29 C30 H30A 109.5
C31 C30 H30A 109.5
C29 C30 H30B 109.5
C31 C30 H30B 109.5
H30A C30 H30B 108.1
C32 C31 C30 113.50(17)
C32 C31 H31A 108.9
C30 C31 H31A 108.9
C32 C31 H31B 108.9
C30 C31 H31B 108.9
H31A C31 H31B 107.7
C31 C32 H32A 109.5
C31 C32 H32B 109.5
H32A C32 H32B 109.5
C31 C32 H32C 109.5
H32A C32 H32C 109.5
H32B C32 H32C 109.5
N5 C33 C34 116.22(17)
N5 C33 H33A 108.2
C34 C33 H33A 108.2
N5 C33 H33B 108.2
C34 C33 H33B 108.2
H33A C33 H33B 107.4
C33 C34 C35 108.98(17)
C33 C34 H34A 109.9
C35 C34 H34A 109.9
C33 C34 H34B 109.9
C35 C34 H34B 109.9
H34A C34 H34B 108.3
C34 C35 C36 112.74(18)
C34 C35 H35A 109.0
C36 C35 H35A 109.0
C34 C35 H35B 109.0
C36 C35 H35B 109.0
H35A C35 H35B 107.8
C35 C36 H36A 109.5
C35 C36 H36B 109.5
H36A C36 H36B 109.5
C35 C36 H36C 109.5
H36A C36 H36C 109.5
H36B C36 H36C 109.5

loop_
_geom_bond_atom_site_label_1
_geom_bond_atom_site_label_2
_geom_bond_distance
Fe1 N4 1.9817(17)
Fe1 N1 1.9830(17)
Fe1 Cl1 2.2774(6)
Fe1 Cl2 2.2898(6)
N1 N2 1.317(2)
N1 C1 1.432(2)
C1 C2 1.392(3)
C1 C6 1.403(3)
N2 C7 1.347(2)
C2 C3 1.391(3)
C2 H2 0.9500
N3 N4 1.317(2)
N3 C7 1.348(2)
C3 C4 1.380(3)
C3 H3 0.9500
N4 C15 1.433(2)
C4 C5 1.390(3)
C4 H4 0.9500
N5 C29 1.515(2)
N5 C21 1.520(3)
N5 C33 1.522(3)
N5 C25 1.536(2)
C5 C6 1.381(3)
C5 H5 0.9500
C6 H6 0.9500
C7 C8 1.488(3)
C8 C9 1.396(3)
C8 C13 1.397(3)
C9 C10 1.386(3)
C9 H9 0.9500
C10 C11 1.392(3)
C10 H10 0.9500
C11 C12 1.387(3)
C11 C14 1.509(3)
C12 C13 1.385(3)
C12 H12 0.9500
C13 H13 0.9500
C14 H14A 0.9800
C14 H14B 0.9800
C14 H14C 0.9800
C15 C16 1.392(3)
C15 C20 1.400(3)
C16 C17 1.391(3)
C16 H16 0.9500
C17 C18 1.381(3)
C17 H17 0.9500
C18 C19 1.387(3)
C18 H18 0.9500
C19 C20 1.386(3)
C19 H19 0.9500
C20 H20 0.9500
C21 C22 1.521(3)
C21 H21A 0.9900
C21 H21B 0.9900
C22 C23 1.528(3)
C22 H22A 0.9900
C22 H22B 0.9900
C23 C24 1.523(3)
C23 H23A 0.9900
C23 H23B 0.9900
C24 H24A 0.9800
C24 H24B 0.9800
C24 H24C 0.9800
C25 C26 1.524(3)
C25 H25A 0.9900
C25 H25B 0.9900
C26 C27 1.532(3)
C26 H26A 0.9900
C26 H26B 0.9900
C27 C28 1.517(3)
C27 H27A 0.9900
C27 H27B 0.9900
C28 H28A 0.9800
C28 H28B 0.9800
C28 H28C 0.9800
C29 C30 1.527(3)
C29 H29A 0.9900
C29 H29B 0.9900
C30 C31 1.527(3)
C30 H30A 0.9900
C30 H30B 0.9900
C31 C32 1.524(3)
C31 H31A 0.9900
C31 H31B 0.9900
C32 H32A 0.9800
C32 H32B 0.9800
C32 H32C 0.9800
C33 C34 1.523(3)
C33 H33A 0.9900
C33 H33B 0.9900
C34 C35 1.524(3)
C34 H34A 0.9900
C34 H34B 0.9900
C35 C36 1.529(3)
C35 H35A 0.9900
C35 H35B 0.9900
C36 H36A 0.9800
C36 H36B 0.9800
C36 H36C 0.9800
